data_4060114
loop_
_publ_author_name
'Sasamori, Takahiro'
'Sasaki, Takayo'
'Takeda, Nobuhiro'
'Tokitoh, Norihiro'

_publ_section_title
;
 Reactions of a Germacyclopropabenzene with Elemental Chalcogens:
 Syntheses and Structures of a Series of Stable
 2H-Benzo[c][1,2]chalcogenagermetes
;
_journal_coden_ASTM ORGND7
_journal_issue 4
_journal_name_full Organometallics
_journal_page_first 612
_journal_page_last 618
_journal_paper_doi 10.1021/om049216q
_journal_volume 24
_journal_year 2005
_chemical_formula_moiety 'C45 H80 Ge Si6 Te'
_chemical_formula_sum 'C45 H80 Ge Si6 Te'
_chemical_formula_weight 989.82
_chemical_name_common compound5
_space_group_IT_number 14
_symmetry_cell_setting monoclinic
_symmetry_space_group_name_Hall '-P 2yn'
_symmetry_space_group_name_H-M 'P 1 21/n 1'
_atom_sites_solution_hydrogens geom
_atom_sites_solution_primary direct
_atom_sites_solution_secondary difmap
_cell_angle_alpha 90.00
_cell_angle_beta 93.7513(10)
_cell_angle_gamma 90.00
_cell_formula_units_Z 4
_cell_length_a 13.8849(14)
_cell_length_b 18.3366(13)
_cell_length_c 20.7964(15)
_cell_measurement_reflns_used 14544
_cell_measurement_temperature 103(2)
_cell_measurement_theta_max 25.0
_cell_measurement_theta_min 2.26
_cell_volume 5283.5(8)
_diffrn_ambient_temperature 103(2)
_diffrn_detector_area_resol_mean 7.31
_diffrn_measurement_device_type 'Rigaku Mercury'
_diffrn_measurement_method \w
_diffrn_radiation_monochromator graphite
_diffrn_radiation_source 'fine-focus sealed tube'
_diffrn_radiation_type MoK\a
_diffrn_radiation_wavelength 0.71070
_diffrn_reflns_av_R_equivalents 0.0935
_diffrn_reflns_av_sigmaI/netI 0.0706
_diffrn_reflns_limit_h_max 16
_diffrn_reflns_limit_h_min -16
_diffrn_reflns_limit_k_max 21
_diffrn_reflns_limit_k_min -21
_diffrn_reflns_limit_l_max 23
_diffrn_reflns_limit_l_min -24
_diffrn_reflns_number 49865
_diffrn_reflns_theta_max 25.00
_diffrn_reflns_theta_min 2.26
_exptl_absorpt_coefficient_mu 1.285
_exptl_absorpt_correction_T_max 0.9386
_exptl_absorpt_correction_T_min 0.7395
_exptl_absorpt_correction_type multi-scan
_exptl_absorpt_process_details 'Jacobson, R. (1998) Private communication'
_exptl_crystal_colour yellow
_exptl_crystal_density_diffrn 1.244
_exptl_crystal_density_meas ?
_exptl_crystal_density_method 'not measured'
_exptl_crystal_description platelet
_exptl_crystal_F_000 2072
_exptl_crystal_size_max 0.25
_exptl_crystal_size_mid 0.20
_exptl_crystal_size_min 0.05
_refine_ls_extinction_coef ?
_refine_ls_extinction_method none
_refine_ls_goodness_of_fit_ref 0.965
_refine_ls_hydrogen_treatment mixed
_refine_ls_matrix_type full
_refine_ls_number_parameters 500
_refine_ls_number_reflns 9304
_refine_ls_number_restraints 0
_refine_ls_restrained_S_all 0.965
_refine_ls_R_factor_all 0.0854
_refine_ls_R_factor_gt 0.0479
_refine_ls_shift/su_max 0.009
_refine_ls_shift/su_mean 0.001
_refine_ls_structure_factor_coef Fsqd
_refine_ls_weighting_details 'calc w=1/[\s^2^(Fo^2^)+(0.0596P)^2^+0.0000P] where P=(Fo^2^+2Fc^2^)/3'
_refine_ls_weighting_scheme calc
_refine_ls_wR_factor_gt 0.0996
_refine_ls_wR_factor_ref 0.1095
_reflns_number_gt 6392
_reflns_number_total 9304
_reflns_threshold_expression >2sigma(I)
_cod_original_sg_symbol_H-M 'P 21/n'
_cod_database_code 4060114

loop_
_symmetry_equiv_pos_as_xyz
'x, y, z'
'-x+1/2, y+1/2, -z+1/2'
'-x, -y, -z'
'x-1/2, -y-1/2, z-1/2'

loop_
_atom_site_label
_atom_site_type_symbol
_atom_site_fract_x
_atom_site_fract_y
_atom_site_fract_z
_atom_site_U_iso_or_equiv
_atom_site_adp_type
_atom_site_occupancy
_atom_site_symmetry_multiplicity
_atom_site_calc_flag
_atom_site_refinement_flags
_atom_site_disorder_assembly
_atom_site_disorder_group
Ge1 Ge -0.98969(3) -0.86768(3) -0.66527(2) 0.02049(12) Uani 1 1 d . . .
Te1 Te -0.96588(2) -0.972216(18) -0.579151(15) 0.02898(10) Uani 1 1 d . . .
C1 C -0.9389(3) -0.8154(3) -0.5858(2) 0.0250(11) Uani 1 1 d . . .
C2 C -0.9294(3) -0.8689(3) -0.5375(2) 0.0292(11) Uani 1 1 d . . .
C3 C -0.9019(3) -0.8521(3) -0.4749(2) 0.0350(12) Uani 1 1 d . . .
H1 H -0.8950 -0.8891 -0.4430 0.042 Uiso 1 1 calc R . .
C4 C -0.8843(3) -0.7789(3) -0.4591(2) 0.0374(13) Uani 1 1 d . . .
H2 H -0.8657 -0.7662 -0.4157 0.045 Uiso 1 1 calc R . .
C5 C -0.8934(3) -0.7248(3) -0.5051(2) 0.0331(12) Uani 1 1 d . . .
H3 H -0.8810 -0.6753 -0.4939 0.040 Uiso 1 1 calc R . .
C6 C -0.9213(3) -0.7442(3) -0.5690(2) 0.0298(11) Uani 1 1 d . . .
H4 H -0.9280 -0.7073 -0.6010 0.036 Uiso 1 1 calc R . .
C7 C -0.9136(3) -0.8809(2) -0.7412(2) 0.0214(10) Uani 1 1 d . . .
C8 C -0.9589(3) -0.8983(2) -0.8024(2) 0.0192(9) Uani 1 1 d . . .
C9 C -0.9060(3) -0.8915(2) -0.8575(2) 0.0199(10) Uani 1 1 d . . .
H5 H -0.9380 -0.9004 -0.8985 0.024 Uiso 1 1 calc R . .
C10 C -0.8085(3) -0.8722(2) -0.8547(2) 0.0199(10) Uani 1 1 d . . .
C11 C -0.7631(3) -0.8635(2) -0.7937(2) 0.0211(10) Uani 1 1 d . . .
H6 H -0.6957 -0.8539 -0.7902 0.025 Uiso 1 1 calc R . .
C12 C -0.8117(3) -0.8683(2) -0.7372(2) 0.0186(9) Uani 1 1 d . . .
C13 C -1.0595(3) -0.9324(2) -0.8133(2) 0.0198(10) Uani 1 1 d . . .
H7 H -1.0947 -0.9203 -0.7743 0.024 Uiso 1 1 calc R . .
C14 C -0.7559(3) -0.8651(2) -0.9167(2) 0.0225(10) Uani 1 1 d . . .
H8 H -0.8035 -0.8845 -0.9506 0.027 Uiso 1 1 calc R . .
C15 C -0.7508(3) -0.8636(2) -0.6739(2) 0.0212(10) Uani 1 1 d . . .
H9 H -0.7991 -0.8622 -0.6403 0.025 Uiso 1 1 calc R . .
Si1 Si -1.13895(8) -0.89825(7) -0.88559(6) 0.0233(3) Uani 1 1 d . . .
Si2 Si -1.04551(8) -1.03623(7) -0.81379(6) 0.0216(3) Uani 1 1 d . . .
Si3 Si -0.73935(10) -0.76621(8) -0.94120(7) 0.0322(3) Uani 1 1 d . . .
Si4 Si -0.64857(8) -0.92785(7) -0.92121(6) 0.0235(3) Uani 1 1 d . . .
Si5 Si -0.68176(8) -0.77499(7) -0.66214(6) 0.0225(3) Uani 1 1 d . . .
Si6 Si -0.68045(9) -0.95163(7) -0.65638(6) 0.0253(3) Uani 1 1 d . . .
C16 C -1.1301(3) -0.7987(3) -0.8996(2) 0.0309(11) Uani 1 1 d . . .
H10 H -1.1737 -0.7849 -0.9365 0.046 Uiso 1 1 calc R . .
H11 H -1.0636 -0.7862 -0.9085 0.046 Uiso 1 1 calc R . .
H12 H -1.1482 -0.7724 -0.8611 0.046 Uiso 1 1 calc R . .
C17 C -1.2680(3) -0.9163(3) -0.8698(2) 0.0304(11) Uani 1 1 d . . .
H13 H -1.2849 -0.8888 -0.8317 0.046 Uiso 1 1 calc R . .
H14 H -1.2769 -0.9685 -0.8622 0.046 Uiso 1 1 calc R . .
H15 H -1.3098 -0.9009 -0.9071 0.046 Uiso 1 1 calc R . .
C18 C -1.1126(3) -0.9412(3) -0.9644(2) 0.0293(11) Uani 1 1 d . . .
H16 H -1.1622 -0.9266 -0.9976 0.044 Uiso 1 1 calc R . .
H17 H -1.1128 -0.9944 -0.9599 0.044 Uiso 1 1 calc R . .
H18 H -1.0492 -0.9250 -0.9768 0.044 Uiso 1 1 calc R . .
C19 C -1.0218(3) -1.0707(3) -0.7302(2) 0.0295(11) Uani 1 1 d . . .
H19 H -1.0106 -1.1234 -0.7312 0.044 Uiso 1 1 calc R . .
H20 H -1.0777 -1.0604 -0.7052 0.044 Uiso 1 1 calc R . .
H21 H -0.9647 -1.0463 -0.7101 0.044 Uiso 1 1 calc R . .
C20 C -1.1544(3) -1.0870(3) -0.8482(2) 0.0308(11) Uani 1 1 d . . .
H22 H -1.1406 -1.1394 -0.8481 0.046 Uiso 1 1 calc R . .
H23 H -1.1703 -1.0706 -0.8924 0.046 Uiso 1 1 calc R . .
H24 H -1.2091 -1.0774 -0.8219 0.046 Uiso 1 1 calc R . .
C21 C -0.9420(3) -1.0633(3) -0.8620(2) 0.0306(11) Uani 1 1 d . . .
H25 H -0.8811 -1.0522 -0.8375 0.046 Uiso 1 1 calc R . .
H26 H -0.9453 -1.0361 -0.9027 0.046 Uiso 1 1 calc R . .
H27 H -0.9455 -1.1157 -0.8711 0.046 Uiso 1 1 calc R . .
C22 C -0.8601(4) -0.7212(3) -0.9470(3) 0.0551(17) Uani 1 1 d . . .
H28 H -0.8533 -0.6709 -0.9621 0.083 Uiso 1 1 calc R . .
H29 H -0.8866 -0.7209 -0.9045 0.083 Uiso 1 1 calc R . .
H30 H -0.9036 -0.7480 -0.9775 0.083 Uiso 1 1 calc R . .
C23 C -0.6880(4) -0.7617(3) -1.0217(3) 0.0443(14) Uani 1 1 d . . .
H31 H -0.7263 -0.7925 -1.0522 0.066 Uiso 1 1 calc R . .
H32 H -0.6212 -0.7790 -1.0181 0.066 Uiso 1 1 calc R . .
H33 H -0.6897 -0.7111 -1.0370 0.066 Uiso 1 1 calc R . .
C24 C -0.6582(4) -0.7148(3) -0.8827(3) 0.0468(15) Uani 1 1 d . . .
H34 H -0.5922 -0.7334 -0.8840 0.070 Uiso 1 1 calc R . .
H35 H -0.6802 -0.7210 -0.8392 0.070 Uiso 1 1 calc R . .
H36 H -0.6595 -0.6629 -0.8940 0.070 Uiso 1 1 calc R . .
C25 C -0.6258(4) -0.9446(3) -1.0076(2) 0.0380(13) Uani 1 1 d . . .
H37 H -0.5886 -0.9039 -1.0238 0.057 Uiso 1 1 calc R . .
H38 H -0.6876 -0.9486 -1.0329 0.057 Uiso 1 1 calc R . .
H39 H -0.5894 -0.9900 -1.0111 0.057 Uiso 1 1 calc R . .
C26 C -0.5342(3) -0.8922(3) -0.8797(2) 0.0335(12) Uani 1 1 d . . .
H40 H -0.5449 -0.8818 -0.8345 0.050 Uiso 1 1 calc R . .
H41 H -0.5149 -0.8473 -0.9010 0.050 Uiso 1 1 calc R . .
H42 H -0.4831 -0.9288 -0.8819 0.050 Uiso 1 1 calc R . .
C27 C -0.6771(3) -1.0181(3) -0.8860(2) 0.0344(12) Uani 1 1 d . . .
H43 H -0.6264 -1.0531 -0.8949 0.052 Uiso 1 1 calc R . .
H44 H -0.7392 -1.0356 -0.9053 0.052 Uiso 1 1 calc R . .
H45 H -0.6809 -1.0132 -0.8393 0.052 Uiso 1 1 calc R . .
C28 C -0.7581(3) -0.6987(2) -0.6969(2) 0.0286(11) Uani 1 1 d . . .
H46 H -0.7206 -0.6534 -0.6952 0.043 Uiso 1 1 calc R . .
H47 H -0.8150 -0.6929 -0.6718 0.043 Uiso 1 1 calc R . .
H48 H -0.7787 -0.7100 -0.7417 0.043 Uiso 1 1 calc R . .
C29 C -0.5639(3) -0.7712(3) -0.7010(2) 0.0330(12) Uani 1 1 d . . .
H49 H -0.5743 -0.7835 -0.7468 0.049 Uiso 1 1 calc R . .
H50 H -0.5188 -0.8062 -0.6799 0.049 Uiso 1 1 calc R . .
H51 H -0.5370 -0.7219 -0.6966 0.049 Uiso 1 1 calc R . .
C30 C -0.6535(3) -0.7614(3) -0.5738(2) 0.0345(12) Uani 1 1 d . . .
H52 H -0.6331 -0.7108 -0.5657 0.052 Uiso 1 1 calc R . .
H53 H -0.6015 -0.7945 -0.5587 0.052 Uiso 1 1 calc R . .
H54 H -0.7112 -0.7716 -0.5505 0.052 Uiso 1 1 calc R . .
C31 C -0.7491(3) -1.0316(3) -0.6894(2) 0.0317(11) Uani 1 1 d . . .
H55 H -0.7680 -1.0233 -0.7350 0.048 Uiso 1 1 calc R . .
H56 H -0.8069 -1.0385 -0.6655 0.048 Uiso 1 1 calc R . .
H57 H -0.7084 -1.0753 -0.6850 0.048 Uiso 1 1 calc R . .
C32 C -0.5602(3) -0.9560(3) -0.6917(3) 0.0429(14) Uani 1 1 d . . .
H58 H -0.5347 -1.0057 -0.6877 0.064 Uiso 1 1 calc R . .
H59 H -0.5155 -0.9222 -0.6686 0.064 Uiso 1 1 calc R . .
H60 H -0.5673 -0.9423 -0.7373 0.064 Uiso 1 1 calc R . .
C33 C -0.6603(4) -0.9619(3) -0.5674(3) 0.0476(15) Uani 1 1 d . . .
H61 H -0.7219 -0.9566 -0.5474 0.071 Uiso 1 1 calc R . .
H62 H -0.6153 -0.9243 -0.5506 0.071 Uiso 1 1 calc R . .
H63 H -0.6332 -1.0103 -0.5574 0.071 Uiso 1 1 calc R . .
C34 C -1.1209(3) -0.8288(2) -0.6908(2) 0.0228(10) Uani 1 1 d . . .
C35 C -1.2085(3) -0.8676(3) -0.6862(2) 0.0266(11) Uani 1 1 d . . .
C36 C -1.2950(3) -0.8341(3) -0.7066(2) 0.0327(12) Uani 1 1 d . . .
H64 H -1.3540 -0.8591 -0.7016 0.039 Uiso 1 1 calc R . .
C37 C -1.2974(3) -0.7659(3) -0.7339(2) 0.0337(12) Uani 1 1 d . . .
H65 H -1.3572 -0.7449 -0.7491 0.040 Uiso 1 1 calc R . .
C38 C -1.2122(3) -0.7278(3) -0.7391(2) 0.0301(11) Uani 1 1 d . . .
H66 H -1.2139 -0.6808 -0.7585 0.036 Uiso 1 1 calc R . .
C39 C -1.1242(3) -0.7572(2) -0.7165(2) 0.0235(10) Uani 1 1 d . . .
C40 C -1.2127(3) -0.9437(3) -0.6569(2) 0.0292(11) Uani 1 1 d . . .
H67 H -1.1458 -0.9642 -0.6555 0.035 Uiso 1 1 calc R . .
C41 C -1.0358(3) -0.7085(3) -0.7188(2) 0.0258(11) Uani 1 1 d . . .
H68 H -0.9809 -0.7340 -0.6947 0.031 Uiso 1 1 calc R . .
C42 C -1.2428(4) -0.9414(3) -0.5878(3) 0.0425(14) Uani 1 1 d . . .
H69 H -1.1975 -0.9109 -0.5616 0.064 Uiso 1 1 calc R . .
H70 H -1.2425 -0.9909 -0.5701 0.064 Uiso 1 1 calc R . .
H71 H -1.3079 -0.9208 -0.5872 0.064 Uiso 1 1 calc R . .
C43 C -1.2784(3) -0.9960(3) -0.6975(3) 0.0367(13) Uani 1 1 d . . .
H72 H -1.3459 -0.9812 -0.6951 0.055 Uiso 1 1 calc R . .
H73 H -1.2700 -1.0458 -0.6809 0.055 Uiso 1 1 calc R . .
H74 H -1.2613 -0.9945 -0.7425 0.055 Uiso 1 1 calc R . .
C44 C -1.0518(3) -0.6351(3) -0.6841(3) 0.0347(12) Uani 1 1 d . . .
H75 H -1.0987 -0.6056 -0.7099 0.052 Uiso 1 1 calc R . .
H76 H -0.9904 -0.6087 -0.6785 0.052 Uiso 1 1 calc R . .
H77 H -1.0763 -0.6446 -0.6417 0.052 Uiso 1 1 calc R . .
C45 C -1.0049(3) -0.6928(3) -0.7864(2) 0.0341(12) Uani 1 1 d . . .
H78 H -0.9890 -0.7388 -0.8074 0.051 Uiso 1 1 calc R . .
H79 H -0.9481 -0.6610 -0.7837 0.051 Uiso 1 1 calc R . .
H80 H -1.0578 -0.6687 -0.8117 0.051 Uiso 1 1 calc R . .

loop_
_atom_site_aniso_label
_atom_site_aniso_U_11
_atom_site_aniso_U_22
_atom_site_aniso_U_33
_atom_site_aniso_U_23
_atom_site_aniso_U_13
_atom_site_aniso_U_12
Ge1 0.0208(2) 0.0218(3) 0.0193(3) -0.0023(2) 0.00445(18) -0.0028(2)
Te1 0.03450(18) 0.03068(19) 0.02197(17) 0.00385(15) 0.00336(12) -0.00495(15)
C1 0.018(2) 0.032(3) 0.026(3) -0.007(2) 0.0071(18) -0.001(2)
C2 0.028(3) 0.034(3) 0.027(3) -0.004(2) 0.005(2) -0.006(2)
C3 0.032(3) 0.048(4) 0.026(3) 0.002(2) 0.007(2) -0.002(2)
C4 0.032(3) 0.057(4) 0.022(3) -0.011(3) -0.002(2) -0.006(3)
C5 0.032(3) 0.035(3) 0.032(3) -0.012(2) 0.001(2) -0.003(2)
C6 0.026(2) 0.040(3) 0.024(3) -0.005(2) 0.0077(19) 0.004(2)
C7 0.020(2) 0.022(3) 0.023(2) 0.0011(19) 0.0038(18) -0.0010(19)
C8 0.023(2) 0.015(2) 0.020(2) 0.0042(19) 0.0065(18) 0.0029(18)
C9 0.023(2) 0.019(2) 0.017(2) 0.0020(19) -0.0020(18) 0.0006(19)
C10 0.023(2) 0.013(2) 0.024(2) 0.0062(19) 0.0061(18) 0.0039(18)
C11 0.022(2) 0.015(2) 0.027(3) -0.0013(19) 0.0015(19) -0.0006(18)
C12 0.019(2) 0.013(2) 0.024(2) 0.0006(19) 0.0038(18) 0.0002(18)
C13 0.014(2) 0.027(3) 0.018(2) -0.004(2) 0.0046(17) -0.0004(19)
C14 0.020(2) 0.025(3) 0.023(2) 0.001(2) 0.0033(18) -0.0042(19)
C15 0.023(2) 0.022(2) 0.018(2) -0.0024(19) 0.0039(18) -0.0013(19)
Si1 0.0191(6) 0.0277(7) 0.0230(7) 0.0010(6) 0.0001(5) 0.0013(5)
Si2 0.0223(6) 0.0212(7) 0.0213(7) -0.0005(5) 0.0015(5) -0.0020(5)
Si3 0.0362(8) 0.0278(8) 0.0346(8) 0.0064(6) 0.0171(6) 0.0036(6)
Si4 0.0191(6) 0.0273(7) 0.0246(7) -0.0009(6) 0.0042(5) -0.0002(5)
Si5 0.0210(6) 0.0212(7) 0.0254(7) -0.0029(6) 0.0033(5) -0.0020(5)
Si6 0.0234(6) 0.0233(7) 0.0290(7) 0.0035(6) 0.0001(5) -0.0007(5)
C16 0.027(3) 0.036(3) 0.030(3) 0.003(2) 0.001(2) 0.003(2)
C17 0.023(2) 0.039(3) 0.030(3) 0.002(2) 0.000(2) 0.003(2)
C18 0.028(2) 0.041(3) 0.019(2) 0.000(2) 0.0018(19) 0.000(2)
C19 0.034(3) 0.025(3) 0.029(3) -0.001(2) 0.000(2) 0.000(2)
C20 0.032(3) 0.026(3) 0.034(3) 0.000(2) -0.001(2) -0.004(2)
C21 0.037(3) 0.024(3) 0.031(3) 0.003(2) 0.006(2) 0.004(2)
C22 0.060(4) 0.036(3) 0.072(4) 0.028(3) 0.033(3) 0.021(3)
C23 0.052(3) 0.041(3) 0.043(3) 0.018(3) 0.023(3) 0.001(3)
C24 0.064(4) 0.024(3) 0.054(4) -0.005(3) 0.017(3) -0.008(3)
C25 0.039(3) 0.047(3) 0.029(3) 0.000(2) 0.006(2) 0.009(3)
C26 0.021(2) 0.041(3) 0.039(3) -0.004(2) 0.005(2) 0.001(2)
C27 0.033(3) 0.030(3) 0.040(3) 0.004(2) 0.002(2) 0.006(2)
C28 0.031(3) 0.018(3) 0.036(3) -0.002(2) 0.001(2) -0.002(2)
C29 0.029(3) 0.027(3) 0.045(3) -0.006(2) 0.010(2) -0.005(2)
C30 0.036(3) 0.035(3) 0.033(3) -0.006(2) 0.000(2) -0.009(2)
C31 0.028(3) 0.025(3) 0.042(3) 0.003(2) 0.002(2) 0.000(2)
C32 0.030(3) 0.030(3) 0.070(4) 0.011(3) 0.013(3) 0.004(2)
C33 0.067(4) 0.038(3) 0.035(3) 0.008(3) -0.010(3) 0.002(3)
C34 0.023(2) 0.024(3) 0.022(2) -0.005(2) 0.0056(18) 0.0019(19)
C35 0.029(3) 0.023(3) 0.029(3) -0.008(2) 0.009(2) -0.006(2)
C36 0.022(2) 0.034(3) 0.043(3) -0.011(3) 0.009(2) -0.002(2)
C37 0.019(2) 0.039(3) 0.043(3) -0.009(3) 0.006(2) 0.003(2)
C38 0.031(3) 0.027(3) 0.033(3) -0.004(2) 0.006(2) -0.002(2)
C39 0.022(2) 0.022(3) 0.026(3) -0.006(2) 0.0016(19) 0.002(2)
C40 0.027(2) 0.026(3) 0.035(3) -0.006(2) 0.004(2) -0.007(2)
C41 0.025(2) 0.025(3) 0.027(3) 0.002(2) 0.0005(19) -0.003(2)
C42 0.052(3) 0.033(3) 0.045(3) -0.003(3) 0.022(3) -0.008(3)
C43 0.028(3) 0.031(3) 0.052(3) -0.005(3) 0.008(2) -0.006(2)
C44 0.034(3) 0.030(3) 0.039(3) -0.008(2) 0.000(2) -0.002(2)
C45 0.032(3) 0.030(3) 0.040(3) 0.000(2) 0.003(2) -0.006(2)

loop_
_cod_changelog_entry_id
_cod_changelog_entry_author
_cod_changelog_entry_date
_cod_changelog_entry_text
1 'Vaitkus, Antanas' 2021-10-23T20:00:00+03:00 'Updated bibliographic information.'
